data_4029864
loop_
_publ_author_name
'Mai, Wen-Peng'
'Sun, Gang-Chun'
'Wang, Ji-Tao'
'Song, Ge'
'Mao, Pu'
'Yang, Liang-Ru'
'Yuan, Jin-Wei'
'Xiao, Yong-Mei'
'Qu, Ling-Bo'

_publ_section_title
;
 Silver-Catalyzed Radical Tandem Cyclization: An Approach to Direct
 Synthesis of 3-Acyl-4-arylquinolin-2(1H)-ones.
;
_journal_issue 17
_journal_name_full 'The Journal of organic chemistry'
_journal_page_first 8094
_journal_page_last 8102
_journal_paper_doi 10.1021/jo501301t
_journal_volume 79
_journal_year 2014
_chemical_formula_moiety 'C24 H19 N O2'
_chemical_formula_sum 'C24 H19 N O2'
_chemical_formula_weight 353.40
_chemical_name_systematic
;
 ? 
;
_space_group_crystal_system triclinic
_space_group_IT_number 2
_space_group_name_Hall '-P 1'
_space_group_name_H-M_alt 'P -1'
_symmetry_space_group_name_Hall '-P 1'
_symmetry_space_group_name_H-M 'P -1'
_atom_sites_solution_hydrogens geom
_atom_sites_solution_primary direct
_atom_sites_solution_secondary difmap
_audit_creation_date 2013-09-12
_audit_creation_method
;
  Olex2 1.2
  (compiled Apr 23 2013 17:54:37, GUI svn.r4466)
;
_cell_angle_alpha 105.945(7)
_cell_angle_beta 109.988(6)
_cell_angle_gamma 99.912(6)
_cell_formula_units_Z 2
_cell_length_a 9.5219(5)
_cell_length_b 9.7304(8)
_cell_length_c 11.5747(9)
_cell_measurement_reflns_used 3095
_cell_measurement_temperature 291(2)
_cell_measurement_theta_max 72.1820
_cell_measurement_theta_min 4.3440
_cell_volume 926.09(14)
_computing_cell_refinement
;
CrysAlisPro, Agilent Technologies,
Version 1.171.36.28 (release 01-02-2013 CrysAlis171 .NET)
(compiled Feb  1 2013,16:14:44)
;
_computing_data_collection
;
CrysAlisPro, Agilent Technologies,
Version 1.171.36.28 (release 01-02-2013 CrysAlis171 .NET)
(compiled Feb  1 2013,16:14:44)
;
_computing_data_reduction
;
CrysAlisPro, Agilent Technologies,
Version 1.171.36.28 (release 01-02-2013 CrysAlis171 .NET)
(compiled Feb  1 2013,16:14:44)
;
_computing_molecular_graphics
;
O. V. Dolomanov, L. J. Bourhis, R. J. Gildea, J. A. K. Howard and H. Puschmann,
OLEX2: a complete structure solution, refinement and analysis program.
J. Appl. Cryst. (2009). 42, 339-341.
;
_computing_publication_material
;
O. V. Dolomanov, L. J. Bourhis, R. J. Gildea, J. A. K. Howard and H. Puschmann,
OLEX2: a complete structure solution, refinement and analysis program.
J. Appl. Cryst. (2009). 42, 339-341.
;
_computing_structure_refinement
;
SHELXL, G.M. Sheldrick, Acta Cryst.
(2008). A64, 112-122
;
_computing_structure_solution
;
SHELXS, G.M. Sheldrick, Acta Cryst.
(2008). A64, 112-122
;
_diffrn_ambient_temperature 291.15
_diffrn_detector_area_resol_mean 16.2312
_diffrn_measured_fraction_theta_full 1.000
_diffrn_measured_fraction_theta_max 1.000
_diffrn_measurement_details
;
  1 omega   29.00   55.00   1.0000    1.0000
omega____ theta____ kappa____ phi______ frames
    -        0.0000   57.0000 -120.0000 26

  2 omega -111.00  -21.00   1.0000    1.0000
omega____ theta____ kappa____ phi______ frames
    -      -42.5000  -57.0000   60.0000 90

  3 omega  -52.00    6.00   1.0000    1.0000
omega____ theta____ kappa____ phi______ frames
    -      -42.5000   57.0000   30.0000 58

  4 omega -115.00  -74.00   1.0000    1.0000
omega____ theta____ kappa____ phi______ frames
    -      -42.5000  -30.0000  -30.0000 41

  5 omega  -63.00   26.00   1.0000    1.0000
omega____ theta____ kappa____ phi______ frames
    -      -42.5000   57.0000 -150.0000 89

  6 omega  -97.00  -28.00   1.0000    1.0000
omega____ theta____ kappa____ phi______ frames
    -      -42.5000  -61.0000  -90.0000 69

  7 omega  -17.00   28.00   1.0000    1.0000
omega____ theta____ kappa____ phi______ frames
    -      -42.5000   30.0000  150.0000 45

  8 omega -104.00  -66.00   1.0000    1.0000
omega____ theta____ kappa____ phi______ frames
    -      -42.5000  178.0000  -30.0000 38

  9 omega   32.00  113.00   1.0000    1.0000
omega____ theta____ kappa____ phi______ frames
    -       56.0000 -125.0000  -90.0000 81

 10 omega   89.00  178.00   1.0000    5.0000
omega____ theta____ kappa____ phi______ frames
    -      112.0000   45.0000   90.0000 89

 11 omega   58.00   83.00   1.0000    5.0000
omega____ theta____ kappa____ phi______ frames
    -      112.0000  -30.0000   30.0000 25

 12 omega   47.00  106.00   1.0000    5.0000
omega____ theta____ kappa____ phi______ frames
    -      112.0000  -94.0000  -60.0000 59

 13 omega   44.00  140.00   1.0000    5.0000
omega____ theta____ kappa____ phi______ frames
    -      112.0000  -77.0000  -30.0000 96

 14 omega   46.00   84.00   1.0000    5.0000
omega____ theta____ kappa____ phi______ frames
    -      112.0000  -30.0000  -30.0000 38

 15 omega   51.00  110.00   1.0000    5.0000
omega____ theta____ kappa____ phi______ frames
    -      112.0000  -61.0000  120.0000 59

 16 omega  149.00  174.00   1.0000    5.0000
omega____ theta____ kappa____ phi______ frames
    -      112.0000   45.0000   30.0000 25

 17 omega   93.00  119.00   1.0000    5.0000
omega____ theta____ kappa____ phi______ frames
    -      112.0000   45.0000   30.0000 26

 18 omega   42.00   90.00   1.0000    5.0000
omega____ theta____ kappa____ phi______ frames
    -      112.0000  -30.0000  -90.0000 48

 19 omega   84.00  114.00   1.0000    5.0000
omega____ theta____ kappa____ phi______ frames
    -      112.0000 -131.0000 -154.0000 30

 20 omega   43.00   69.00   1.0000    5.0000
omega____ theta____ kappa____ phi______ frames
    -      112.0000 -131.0000 -154.0000 26

 21 omega   42.00   81.00   1.0000    5.0000
omega____ theta____ kappa____ phi______ frames
    -      112.0000  -45.0000 -180.0000 39

 22 omega   89.00  115.00   1.0000    5.0000
omega____ theta____ kappa____ phi______ frames
    -      112.0000 -111.0000   60.0000 26

 23 omega  148.00  176.00   1.0000    5.0000
omega____ theta____ kappa____ phi______ frames
    -      112.0000  111.0000 -120.0000 28

 24 omega   40.00   75.00   1.0000    5.0000
omega____ theta____ kappa____ phi______ frames
    -      112.0000  -30.0000 -150.0000 35

 25 omega   41.00  159.00   1.0000    5.0000
omega____ theta____ kappa____ phi______ frames
    -      112.0000  -15.0000   60.0000 118

 26 omega   50.00  105.00   1.0000    5.0000
omega____ theta____ kappa____ phi______ frames
    -      112.0000  -94.0000 -150.0000 55

 27 omega   -4.00   42.00   1.0000    1.0000
omega____ theta____ kappa____ phi______ frames
    -        0.0000  -99.0000  120.0000 46

 28 omega  -49.00   30.00   1.0000    1.0000
omega____ theta____ kappa____ phi______ frames
    -      -42.5000   37.0000  -30.0000 79

 29 omega -111.00  -21.00   1.0000    1.0000
omega____ theta____ kappa____ phi______ frames
    -      -42.5000  -57.0000  120.0000 90

 30 omega -113.00  -12.00   1.0000    1.0000
omega____ theta____ kappa____ phi______ frames
    -      -42.5000  -77.0000    0.0000 101

 31 omega   35.00  125.00   1.0000    1.0000
omega____ theta____ kappa____ phi______ frames
    -       56.0000   57.0000 -150.0000 90
;
_diffrn_measurement_device_type 'Xcalibur, Eos, Gemini'
_diffrn_measurement_method '\w scans'
_diffrn_orient_matrix_UB_11 0.0038283000
_diffrn_orient_matrix_UB_12 -0.1090465000
_diffrn_orient_matrix_UB_13 0.0748027000
_diffrn_orient_matrix_UB_21 0.0874200000
_diffrn_orient_matrix_UB_22 0.1327613000
_diffrn_orient_matrix_UB_23 0.1320663000
_diffrn_orient_matrix_UB_31 -0.1574681000
_diffrn_orient_matrix_UB_32 0.0130188000
_diffrn_orient_matrix_UB_33 0.0037798000
_diffrn_radiation_monochromator graphite
_diffrn_radiation_type 'Cu K\a'
_diffrn_radiation_wavelength 1.5418
_diffrn_reflns_av_R_equivalents 0.0185
_diffrn_reflns_av_unetI/netI 0.0254
_diffrn_reflns_limit_h_max 7
_diffrn_reflns_limit_h_min -11
_diffrn_reflns_limit_k_max 11
_diffrn_reflns_limit_k_min -10
_diffrn_reflns_limit_l_max 13
_diffrn_reflns_limit_l_min -13
_diffrn_reflns_number 6658
_diffrn_reflns_theta_full 67.06
_diffrn_reflns_theta_max 67.06
_diffrn_reflns_theta_min 4.36
_diffrn_source 'Enhance (Cu) X-ray Source'
_exptl_absorpt_coefficient_mu 0.637
_exptl_absorpt_correction_T_max 1.00000
_exptl_absorpt_correction_T_min 0.95283
_exptl_absorpt_correction_type multi-scan
_exptl_absorpt_process_details
;
CrysAlisPro, Agilent Technologies,
Version 1.171.36.28 (release 01-02-2013 CrysAlis171 .NET)
(compiled Feb  1 2013,16:14:44)
Empirical absorption correction using spherical harmonics,
 implemented in SCALE3 ABSPACK scaling algorithm.
;
_exptl_crystal_colour
;
;
_exptl_crystal_density_diffrn 1.267
_exptl_crystal_density_method 'not measured'
_exptl_crystal_description
;
;
_exptl_crystal_F_000 372
_exptl_crystal_size_max 0.22
_exptl_crystal_size_mid 0.2
_exptl_crystal_size_min 0.16
_refine_diff_density_max 0.158
_refine_diff_density_min -0.135
_refine_diff_density_rms 0.028
_refine_ls_extinction_coef 0.0161(12)
_refine_ls_extinction_expression Fc^*^=kFc[1+0.001xFc^2^\l^3^/sin(2\q)]^-1/4^
_refine_ls_extinction_method SHELXL
_refine_ls_goodness_of_fit_ref 1.052
_refine_ls_hydrogen_treatment constr
_refine_ls_matrix_type full
_refine_ls_number_parameters 247
_refine_ls_number_reflns 3306
_refine_ls_number_restraints 0
_refine_ls_restrained_S_all 1.052
_refine_ls_R_factor_all 0.0463
_refine_ls_R_factor_gt 0.0385
_refine_ls_shift/su_max 0.000
_refine_ls_shift/su_mean 0.000
_refine_ls_structure_factor_coef Fsqd
_refine_ls_weighting_details 'calc w=1/[\s^2^(Fo^2^)+(0.0603P)^2^+0.0543P] where P=(Fo^2^+2Fc^2^)/3'
_refine_ls_weighting_scheme calc
_refine_ls_wR_factor_gt 0.1066
_refine_ls_wR_factor_ref 0.1142
_reflns_number_gt 2757
_reflns_number_total 3306
_reflns_threshold_expression >2sigma(I)
_cod_data_source_file jo501301t_si_001.cif
_cod_data_source_block 201309138
_cod_depositor_comments 'Adding full bibliography for 4029864--4029865.cif.'
_cod_original_cell_volume 926.09(11)
_cod_database_code 4029864
_chemical_oxdiff_formula C24H19NO2
_reflns_odcompleteness_completeness 99.97
_reflns_odcompleteness_iscentric 1
_reflns_odcompleteness_theta 66.97
_olex2_refinement_description
;
1. Fixed Uiso
 At 1.2 times of:
  All C(H) groups
 At 1.5 times of:
  All C(H,H,H) groups
2.a Aromatic/amide H refined with riding coordinates:
 C1(H1), C2(H2), C3(H3), C4(H4), C13(H13), C14(H14), C15(H15), C16(H16),
 C17(H17), C19(H19), C20(H20), C22(H22), C23(H23)
2.b Idealised Me refined as rotating group:
 C10(H10A,H10B,H10C), C24(H24A,H24B,H24C)
;

loop_
_space_group_symop_id
_space_group_symop_operation_xyz
1 'x, y, z'
2 '-x, -y, -z'

loop_
_atom_site_label
_atom_site_type_symbol
_atom_site_fract_x
_atom_site_fract_y
_atom_site_fract_z
_atom_site_U_iso_or_equiv
_atom_site_adp_type
_atom_site_occupancy
_atom_site_symmetry_multiplicity
_atom_site_calc_flag
_atom_site_refinement_flags
O1 O 0.30084(12) 0.55690(12) 0.87978(10) 0.0598(3) Uani 1 1 d .
O2 O -0.09723(11) 0.44362(13) 0.68259(11) 0.0621(3) Uani 1 1 d .
N1 N 0.40588(12) 0.47078(14) 0.73456(12) 0.0487(3) Uani 1 1 d .
C1 C 0.2232(2) 0.20373(18) 0.39163(15) 0.0583(4) Uani 1 1 d .
H1 H 0.1245 0.1467 0.3266 0.070 Uiso 1 1 calc R
C2 C 0.3529(2) 0.1952(2) 0.36639(19) 0.0746(5) Uani 1 1 d .
H2 H 0.3418 0.1328 0.2849 0.090 Uiso 1 1 calc R
C3 C 0.5005(2) 0.2801(2) 0.4627(2) 0.0737(5) Uani 1 1 d .
H3 H 0.5880 0.2745 0.4451 0.088 Uiso 1 1 calc R
C4 C 0.51876(19) 0.3716(2) 0.58302(18) 0.0616(4) Uani 1 1 d .
H4 H 0.6185 0.4277 0.6467 0.074 Uiso 1 1 calc R
C5 C 0.38794(16) 0.38145(15) 0.61099(14) 0.0463(3) Uani 1 1 d .
C6 C 0.23706(16) 0.29698(15) 0.51387(13) 0.0439(3) Uani 1 1 d .
C7 C 0.10333(14) 0.29920(14) 0.54681(12) 0.0404(3) Uani 1 1 d .
C8 C 0.12826(14) 0.38005(14) 0.67123(13) 0.0415(3) Uani 1 1 d .
C9 C 0.28239(15) 0.47528(15) 0.77055(13) 0.0449(3) Uani 1 1 d .
C10 C 0.56141(17) 0.5653(2) 0.83652(17) 0.0707(5) Uani 1 1 d .
H10A H 0.6206 0.5032 0.8691 0.106 Uiso 1 1 calc R
H10B H 0.5497 0.6337 0.9077 0.106 Uiso 1 1 calc R
H10C H 0.6152 0.6204 0.7992 0.106 Uiso 1 1 calc R
C11 C 0.00047(14) 0.38222(15) 0.72008(13) 0.0449(3) Uani 1 1 d .
C12 C 0.00261(14) 0.30873(14) 0.81775(13) 0.0442(3) Uani 1 1 d .
C13 C -0.08975(17) 0.33442(17) 0.88708(15) 0.0545(4) Uani 1 1 d .
H13 H -0.1569 0.3919 0.8681 0.065 Uiso 1 1 calc R
C14 C -0.0829(2) 0.27545(18) 0.98383(16) 0.0645(4) Uani 1 1 d .
H14 H -0.1442 0.2940 1.0306 0.077 Uiso 1 1 calc R
C15 C 0.0153(2) 0.18905(19) 1.01067(16) 0.0660(5) Uani 1 1 d .
H15 H 0.0217 0.1508 1.0770 0.079 Uiso 1 1 calc R
C16 C 0.1045(2) 0.15859(18) 0.93975(16) 0.0618(4) Uani 1 1 d .
H16 H 0.1681 0.0976 0.9567 0.074 Uiso 1 1 calc R
C17 C 0.09909(16) 0.21842(16) 0.84425(14) 0.0509(3) Uani 1 1 d .
H17 H 0.1599 0.1986 0.7972 0.061 Uiso 1 1 calc R
C18 C -0.05699(14) 0.20658(14) 0.44674(13) 0.0424(3) Uani 1 1 d .
C19 C -0.12416(17) 0.23325(17) 0.33111(14) 0.0524(3) Uani 1 1 d .
H19 H -0.0701 0.3116 0.3168 0.063 Uiso 1 1 calc R
C20 C -0.27080(18) 0.14413(18) 0.23714(14) 0.0583(4) Uani 1 1 d .
H20 H -0.3143 0.1640 0.1606 0.070 Uiso 1 1 calc R
C21 C -0.35434(17) 0.02580(17) 0.25447(14) 0.0547(4) Uani 1 1 d .
C22 C -0.28890(17) 0.00251(15) 0.37151(15) 0.0523(3) Uani 1 1 d .
H22 H -0.3444 -0.0742 0.3866 0.063 Uiso 1 1 calc R
C23 C -0.14236(15) 0.09126(15) 0.46657(13) 0.0464(3) Uani 1 1 d .
H23 H -0.1007 0.0735 0.5444 0.056 Uiso 1 1 calc R
C24 C -0.5119(2) -0.0759(2) 0.14991(18) 0.0831(6) Uani 1 1 d .
H24A H -0.5651 -0.0203 0.1021 0.125 Uiso 1 1 calc R
H24B H -0.5732 -0.1149 0.1909 0.125 Uiso 1 1 calc R
H24C H -0.4976 -0.1571 0.0902 0.125 Uiso 1 1 calc R

loop_
_atom_site_aniso_label
_atom_site_aniso_U_11
_atom_site_aniso_U_22
_atom_site_aniso_U_33
_atom_site_aniso_U_23
_atom_site_aniso_U_13
_atom_site_aniso_U_12
O1 0.0470(6) 0.0647(6) 0.0481(6) 0.0020(5) 0.0168(4) 0.0054(5)
O2 0.0455(6) 0.0775(7) 0.0751(7) 0.0351(6) 0.0278(5) 0.0275(5)
N1 0.0328(5) 0.0538(6) 0.0526(7) 0.0159(5) 0.0149(5) 0.0065(5)
C1 0.0643(9) 0.0644(9) 0.0517(8) 0.0201(7) 0.0291(7) 0.0222(7)
C2 0.0885(13) 0.0866(12) 0.0697(11) 0.0259(10) 0.0522(10) 0.0385(10)
C3 0.0684(11) 0.0921(13) 0.0896(13) 0.0386(11) 0.0547(10) 0.0379(10)
C4 0.0469(8) 0.0729(10) 0.0775(11) 0.0318(8) 0.0340(8) 0.0220(7)
C5 0.0423(7) 0.0498(7) 0.0563(8) 0.0256(6) 0.0249(6) 0.0163(6)
C6 0.0460(7) 0.0460(7) 0.0477(7) 0.0221(6) 0.0232(6) 0.0159(6)
C7 0.0394(6) 0.0412(6) 0.0429(7) 0.0194(5) 0.0160(5) 0.0118(5)
C8 0.0351(6) 0.0446(7) 0.0437(7) 0.0160(5) 0.0156(5) 0.0101(5)
C9 0.0386(7) 0.0461(7) 0.0459(7) 0.0135(6) 0.0160(5) 0.0102(5)
C10 0.0368(7) 0.0861(12) 0.0661(10) 0.0121(9) 0.0144(7) 0.0023(8)
C11 0.0332(6) 0.0471(7) 0.0455(7) 0.0088(6) 0.0139(5) 0.0081(5)
C12 0.0359(6) 0.0439(7) 0.0426(7) 0.0061(5) 0.0159(5) 0.0035(5)
C13 0.0465(7) 0.0537(8) 0.0596(9) 0.0110(7) 0.0282(7) 0.0083(6)
C14 0.0661(10) 0.0625(9) 0.0599(9) 0.0097(7) 0.0385(8) 0.0010(8)
C15 0.0754(11) 0.0612(9) 0.0523(9) 0.0185(7) 0.0273(8) -0.0010(8)
C16 0.0618(9) 0.0573(9) 0.0625(9) 0.0245(7) 0.0216(8) 0.0120(7)
C17 0.0462(7) 0.0535(8) 0.0506(8) 0.0147(6) 0.0219(6) 0.0114(6)
C18 0.0396(6) 0.0426(7) 0.0410(7) 0.0128(5) 0.0142(5) 0.0110(5)
C19 0.0524(8) 0.0543(8) 0.0476(7) 0.0222(6) 0.0161(6) 0.0120(6)
C20 0.0570(8) 0.0685(9) 0.0400(7) 0.0185(7) 0.0103(6) 0.0178(7)
C21 0.0456(7) 0.0538(8) 0.0466(8) 0.0037(6) 0.0109(6) 0.0115(6)
C22 0.0464(7) 0.0414(7) 0.0599(9) 0.0136(6) 0.0182(6) 0.0057(6)
C23 0.0449(7) 0.0466(7) 0.0448(7) 0.0183(6) 0.0141(6) 0.0124(6)
C24 0.0598(10) 0.0842(13) 0.0602(11) -0.0009(9) 0.0035(8) 0.0013(9)

loop_
_atom_type_symbol
_atom_type_description
_atom_type_scat_dispersion_real
_atom_type_scat_dispersion_imag
_atom_type_scat_source
C C 0.0181 0.0091 'International Tables Vol C Tables 4.2.6.8 and 6.1.1.4'
H H 0.0000 0.0000 'International Tables Vol C Tables 4.2.6.8 and 6.1.1.4'
N N 0.0311 0.0180 'International Tables Vol C Tables 4.2.6.8 and 6.1.1.4'
O O 0.0492 0.0322 'International Tables Vol C Tables 4.2.6.8 and 6.1.1.4'

loop_
_geom_angle_atom_site_label_1
_geom_angle_atom_site_label_2
_geom_angle_atom_site_label_3
_geom_angle
C5 N1 C10 121.04(12)
C9 N1 C5 122.95(11)
C9 N1 C10 116.00(12)
C2 C1 H1 119.4
C2 C1 C6 121.12(16)
C6 C1 H1 119.4
C1 C2 H2 120.1
C1 C2 C3 119.83(16)
C3 C2 H2 120.1
C2 C3 H3 119.6
C4 C3 C2 120.78(15)
C4 C3 H3 119.6
C3 C4 H4 119.8
C3 C4 C5 120.30(16)
C5 C4 H4 119.8
N1 C5 C4 120.64(14)
N1 C5 C6 119.69(12)
C4 C5 C6 119.66(14)
C1 C6 C5 118.31(13)
C1 C6 C7 122.21(13)
C5 C6 C7 119.26(12)
C6 C7 C18 120.13(12)
C8 C7 C6 118.65(12)
C8 C7 C18 121.13(11)
C7 C8 C9 122.70(12)
C7 C8 C11 123.61(11)
C9 C8 C11 113.69(11)
O1 C9 N1 121.76(12)
O1 C9 C8 121.75(12)
N1 C9 C8 116.48(12)
N1 C10 H10A 109.5
N1 C10 H10B 109.5
N1 C10 H10C 109.5
H10A C10 H10B 109.5
H10A C10 H10C 109.5
H10B C10 H10C 109.5
O2 C11 C8 120.84(13)
O2 C11 C12 122.16(12)
C12 C11 C8 116.99(11)
C13 C12 C11 119.38(13)
C13 C12 C17 119.09(14)
C17 C12 C11 121.50(12)
C12 C13 H13 119.7
C14 C13 C12 120.64(15)
C14 C13 H13 119.7
C13 C14 H14 120.2
C15 C14 C13 119.56(15)
C15 C14 H14 120.2
C14 C15 H15 119.7
C14 C15 C16 120.52(16)
C16 C15 H15 119.7
C15 C16 H16 120.0
C17 C16 C15 120.04(16)
C17 C16 H16 120.0
C12 C17 H17 120.0
C16 C17 C12 120.10(14)
C16 C17 H17 120.0
C19 C18 C7 120.78(12)
C23 C18 C7 120.86(12)
C23 C18 C19 118.36(12)
C18 C19 H19 119.8
C20 C19 C18 120.43(14)
C20 C19 H19 119.8
C19 C20 H20 119.3
C19 C20 C21 121.44(14)
C21 C20 H20 119.3
C20 C21 C24 121.77(16)
C22 C21 C20 117.87(13)
C22 C21 C24 120.36(16)
C21 C22 H22 119.4
C21 C22 C23 121.21(14)
C23 C22 H22 119.4
C18 C23 H23 119.7
C22 C23 C18 120.63(13)
C22 C23 H23 119.7
C21 C24 H24A 109.5
C21 C24 H24B 109.5
C21 C24 H24C 109.5
H24A C24 H24B 109.5
H24A C24 H24C 109.5
H24B C24 H24C 109.5

loop_
_geom_bond_atom_site_label_1
_geom_bond_atom_site_label_2
_geom_bond_distance
O1 C9 1.2283(16)
O2 C11 1.2118(17)
N1 C5 1.3890(19)
N1 C9 1.3786(17)
N1 C10 1.4735(18)
C1 H1 0.9300
C1 C2 1.373(2)
C1 C6 1.403(2)
C2 H2 0.9300
C2 C3 1.387(3)
C3 H3 0.9300
C3 C4 1.365(3)
C4 H4 0.9300
C4 C5 1.402(2)
C5 C6 1.409(2)
C6 C7 1.4505(17)
C7 C8 1.3523(18)
C7 C18 1.4927(17)
C8 C9 1.4585(17)
C8 C11 1.5078(17)
C10 H10A 0.9600
C10 H10B 0.9600
C10 H10C 0.9600
C11 C12 1.491(2)
C12 C13 1.3884(19)
C12 C17 1.394(2)
C13 H13 0.9300
C13 C14 1.380(2)
C14 H14 0.9300
C14 C15 1.375(3)
C15 H15 0.9300
C15 C16 1.383(2)
C16 H16 0.9300
C16 C17 1.374(2)
C17 H17 0.9300
C18 C19 1.3894(19)
C18 C23 1.3884(18)
C19 H19 0.9300
C19 C20 1.383(2)
C20 H20 0.9300
C20 C21 1.385(2)
C21 C22 1.384(2)
C21 C24 1.511(2)
C22 H22 0.9300
C22 C23 1.3845(19)
C23 H23 0.9300
C24 H24A 0.9600
C24 H24B 0.9600
C24 H24C 0.9600

loop_
_geom_torsion_atom_site_label_1
_geom_torsion_atom_site_label_2
_geom_torsion_atom_site_label_3
_geom_torsion_atom_site_label_4
_geom_torsion
O2 C11 C12 C13 -12.5(2)
O2 C11 C12 C17 169.58(13)
N1 C5 C6 C1 -177.74(13)
N1 C5 C6 C7 -2.99(19)
C1 C2 C3 C4 0.4(3)
C1 C6 C7 C8 173.06(13)
C1 C6 C7 C18 -3.44(19)
C2 C1 C6 C5 -0.4(2)
C2 C1 C6 C7 -175.00(15)
C2 C3 C4 C5 -0.1(3)
C3 C4 C5 N1 177.97(15)
C3 C4 C5 C6 -0.4(2)
C4 C5 C6 C1 0.7(2)
C4 C5 C6 C7 175.42(13)
C5 N1 C9 O1 -178.88(13)
C5 N1 C9 C8 0.03(19)
C5 C6 C7 C8 -1.47(18)
C5 C6 C7 C18 -177.97(11)
C6 C1 C2 C3 -0.1(3)
C6 C7 C8 C9 5.41(19)
C6 C7 C8 C11 -175.38(11)
C6 C7 C18 C19 -63.54(17)
C6 C7 C18 C23 116.15(14)
C7 C8 C9 O1 174.15(13)
C7 C8 C9 N1 -4.76(19)
C7 C8 C11 O2 -70.64(18)
C7 C8 C11 C12 110.62(14)
C7 C18 C19 C20 178.06(13)
C7 C18 C23 C22 -177.85(12)
C8 C7 C18 C19 120.05(15)
C8 C7 C18 C23 -60.26(18)
C8 C11 C12 C13 166.23(12)
C8 C11 C12 C17 -11.69(18)
C9 N1 C5 C4 -174.70(13)
C9 N1 C5 C6 3.7(2)
C9 C8 C11 O2 108.64(15)
C9 C8 C11 C12 -70.11(15)
C10 N1 C5 C4 4.2(2)
C10 N1 C5 C6 -177.45(13)
C10 N1 C9 O1 2.2(2)
C10 N1 C9 C8 -178.88(13)
C11 C8 C9 O1 -5.13(19)
C11 C8 C9 N1 175.96(12)
C11 C12 C13 C14 -175.96(13)
C11 C12 C17 C16 176.60(13)
C12 C13 C14 C15 -0.7(2)
C13 C12 C17 C16 -1.3(2)
C13 C14 C15 C16 -1.3(2)
C14 C15 C16 C17 2.0(2)
C15 C16 C17 C12 -0.6(2)
C17 C12 C13 C14 2.0(2)
C18 C7 C8 C9 -178.13(11)
C18 C7 C8 C11 1.1(2)
C18 C19 C20 C21 -0.5(2)
C19 C18 C23 C22 1.8(2)
C19 C20 C21 C22 2.4(2)
C19 C20 C21 C24 -177.55(16)
C20 C21 C22 C23 -2.1(2)
C21 C22 C23 C18 0.1(2)
C23 C18 C19 C20 -1.6(2)
C24 C21 C22 C23 177.77(15)
